data_4109741
loop_
_publ_author_name
'Clinton L. Lund'
'J\"org A. Schachner'
'J. Wilson Quail'
'Jens M\"uller'

_publ_section_title
;
 [1]Molybdarenophanes: Strained Metallarenophanes with Aluminum, Gallium,
 and Silicon in Bridging Positions
;
_journal_name_full 'Journal of the American Chemical Society'
_journal_page_first 9313
_journal_page_last 9320
_journal_paper_doi 10.1021/ja072747w
_journal_volume 129
_journal_year 2007
_chemical_formula_moiety 'C29 H46 Ga Mo N Si3'
_chemical_formula_sum 'C29 H46 Ga Mo N Si3'
_chemical_formula_weight 658.60
_chemical_name_systematic
; 
 ? 
;
_space_group_IT_number 2
_symmetry_cell_setting triclinic
_symmetry_space_group_name_Hall '-P 1'
_symmetry_space_group_name_H-M 'P -1'
_atom_sites_solution_hydrogens geom
_atom_sites_solution_primary direct
_atom_sites_solution_secondary difmap
_audit_creation_method SHELXL-97
_cell_angle_alpha 90.071(4)
_cell_angle_beta 102.786(3)
_cell_angle_gamma 92.141(4)
_cell_formula_units_Z 2
_cell_length_a 9.2936(5)
_cell_length_b 9.7991(5)
_cell_length_c 17.2637(10)
_cell_measurement_reflns_used 5840
_cell_measurement_temperature 173(2)
_cell_measurement_theta_max 26.022
_cell_measurement_theta_min 0.998
_cell_volume 1532.06(15)
_computing_cell_refinement 'HKL Scalepack (Otwinowski & Minor 1997)'
_computing_data_collection 'Collect (Nonius BV, 1998)'
_computing_data_reduction 'HKL Denzo and Scalepack (Otwinowski & Minor 1997)'
_computing_molecular_graphics 'Ortep-3 for Windows (Farrugia, 1997)'
_computing_publication_material 'SHELXL-97 (Sheldrick, 1997)'
_computing_structure_refinement 'SHELXL-97 (Sheldrick, 1997)'
_computing_structure_solution 'SIR97 (Altomare et al., 1997)'
_diffrn_ambient_temperature 173(2)
_diffrn_detector_area_resol_mean 9
_diffrn_measured_fraction_theta_full 0.997
_diffrn_measured_fraction_theta_max 0.997
_diffrn_measurement_device 'Nonius KappaCCD'
_diffrn_measurement_method '\f scans and \w scans with \k offsets'
_diffrn_radiation_monochromator 'horizonally mounted graphite crystal'
_diffrn_radiation_source 'fine-focus sealed tube'
_diffrn_radiation_type MoK\a
_diffrn_radiation_wavelength 0.71073
_diffrn_reflns_av_R_equivalents 0.1303
_diffrn_reflns_av_sigmaI/netI 0.1050
_diffrn_reflns_limit_h_max 10
_diffrn_reflns_limit_h_min -10
_diffrn_reflns_limit_k_max 11
_diffrn_reflns_limit_k_min -11
_diffrn_reflns_limit_l_max 20
_diffrn_reflns_limit_l_min -20
_diffrn_reflns_number 15565
_diffrn_reflns_theta_full 24.41
_diffrn_reflns_theta_max 24.41
_diffrn_reflns_theta_min 3.12
_diffrn_standards_decay_% 0
_diffrn_standards_interval_count 0
_diffrn_standards_interval_time 0
_diffrn_standards_number 0
_exptl_absorpt_coefficient_mu 1.424
_exptl_absorpt_correction_T_max 0.986
_exptl_absorpt_correction_T_min 0.794
_exptl_absorpt_correction_type psi-scan
_exptl_absorpt_process_details 'Shelxtl 6.10 (Bruker-AXS, 2000)'
_exptl_crystal_colour yellow
_exptl_crystal_density_diffrn 1.428
_exptl_crystal_description plate
_exptl_crystal_F_000 684
_exptl_crystal_size_max 0.14
_exptl_crystal_size_mid 0.14
_exptl_crystal_size_min 0.01
_refine_diff_density_max 1.317
_refine_diff_density_min -0.943
_refine_diff_density_rms 0.154
_refine_ls_extinction_expression Fc^*^=kFc[1+0.001xFc^2^\l^3^/sin(2\q)]^-1/4^
_refine_ls_goodness_of_fit_ref 1.065
_refine_ls_hydrogen_treatment constr
_refine_ls_matrix_type full
_refine_ls_number_parameters 327
_refine_ls_number_reflns 5028
_refine_ls_number_restraints 0
_refine_ls_restrained_S_all 1.065
_refine_ls_R_factor_all 0.1053
_refine_ls_R_factor_gt 0.0690
_refine_ls_shift/su_max 0.001
_refine_ls_shift/su_mean 0.000
_refine_ls_structure_factor_coef Fsqd
_refine_ls_weighting_details 'calc w=1/[\s^2^(Fo^2^)+(0.0927P)^2^+0.0000P] where P=(Fo^2^+2Fc^2^)/3'
_refine_ls_weighting_scheme calc
_refine_ls_wR_factor_gt 0.1584
_refine_ls_wR_factor_ref 0.1785
_reflns_number_gt 3563
_reflns_number_total 5028
_reflns_threshold_expression >2\s(I)
_cod_data_source_file ja072747wsi20070419_061142.cif
_cod_data_source_block 1042
_cod_original_cell_volume 1532.06(14)
_cod_database_code 4109741

loop_
_symmetry_equiv_pos_as_xyz
'x, y, z'
'-x, -y, -z'

loop_
_atom_site_label
_atom_site_type_symbol
_atom_site_fract_x
_atom_site_fract_y
_atom_site_fract_z
_atom_site_U_iso_or_equiv
_atom_site_adp_type
_atom_site_occupancy
_atom_site_symmetry_multiplicity
_atom_site_calc_flag
_atom_site_refinement_flags
Mo1 Mo 0.24078(7) 0.31155(6) 0.46559(4) 0.0277(2) Uani 1 1 d .
Ga1 Ga 0.31211(9) 0.21805(8) 0.25812(5) 0.0271(3) Uani 1 1 d .
Si1 Si 0.5513(2) 0.2840(2) 0.19260(13) 0.0302(5) Uani 1 1 d .
Si2 Si 0.2779(3) 0.1854(2) 0.06091(13) 0.0330(5) Uani 1 1 d .
Si3 Si 0.2716(2) 0.4723(2) 0.13414(13) 0.0296(5) Uani 1 1 d .
N1 N 0.5443(7) 0.1819(7) 0.2819(4) 0.0347(16) Uani 1 1 d .
C1 C 0.2619(9) 0.3495(7) 0.3360(4) 0.0278(17) Uani 1 1 d .
C2 C 0.3588(9) 0.4434(7) 0.3881(4) 0.0310(18) Uani 1 1 d .
H2 H 0.4606 0.4483 0.3871 0.037 Uiso 1 1 calc R
C3 C 0.3071(9) 0.5291(8) 0.4411(5) 0.0339(19) Uani 1 1 d .
H3 H 0.3754 0.5888 0.4754 0.041 Uiso 1 1 calc R
C4 C 0.1558(10) 0.5281(8) 0.4442(5) 0.0349(19) Uani 1 1 d .
H4 H 0.1214 0.5869 0.4794 0.042 Uiso 1 1 calc R
C5 C 0.0578(9) 0.4357(8) 0.3927(5) 0.0329(18) Uani 1 1 d .
H5 H -0.0445 0.4332 0.3927 0.040 Uiso 1 1 calc R
C6 C 0.1107(9) 0.3480(8) 0.3415(5) 0.0321(18) Uani 1 1 d .
H6 H 0.0429 0.2850 0.3093 0.039 Uiso 1 1 calc R
C7 C 0.3228(10) 0.0976(8) 0.4851(5) 0.037(2) Uani 1 1 d .
H7 H 0.3629 0.0423 0.4505 0.044 Uiso 1 1 calc R
C8 C 0.1702(11) 0.0932(8) 0.4810(6) 0.045(2) Uani 1 1 d .
H8 H 0.1064 0.0358 0.4429 0.054 Uiso 1 1 calc R
C9 C 0.1106(12) 0.1746(9) 0.5342(6) 0.051(3) Uani 1 1 d .
H9 H 0.0076 0.1709 0.5324 0.062 Uiso 1 1 calc R
C10 C 0.2073(13) 0.2606(9) 0.5892(6) 0.053(3) Uani 1 1 d .
H10 H 0.1686 0.3162 0.6242 0.063 Uiso 1 1 calc R
C11 C 0.3578(12) 0.2656(8) 0.5931(5) 0.042(2) Uani 1 1 d .
H11 H 0.4212 0.3234 0.6312 0.051 Uiso 1 1 calc R
C12 C 0.4171(10) 0.1863(8) 0.5417(5) 0.036(2) Uani 1 1 d .
H12 H 0.5203 0.1912 0.5443 0.043 Uiso 1 1 calc R
C13 C 0.3512(8) 0.2985(7) 0.1519(4) 0.0263(16) Uani 1 1 d .
C14 C 0.1884(9) 0.0468(7) 0.2559(4) 0.0289(17) Uani 1 1 d .
C15 C 0.0450(9) 0.0454(8) 0.2112(5) 0.0349(19) Uani 1 1 d .
H15 H 0.0122 0.1244 0.1817 0.042 Uiso 1 1 calc R
C16 C -0.0528(11) -0.0656(9) 0.2076(5) 0.044(2) Uani 1 1 d .
H16 H -0.1505 -0.0617 0.1764 0.053 Uiso 1 1 calc R
C17 C -0.0074(12) -0.1833(9) 0.2499(6) 0.048(2) Uani 1 1 d .
H17 H -0.0730 -0.2606 0.2476 0.058 Uiso 1 1 calc R
C18 C 0.1337(12) -0.1851(9) 0.2950(6) 0.048(3) Uani 1 1 d .
H18 H 0.1660 -0.2641 0.3247 0.058 Uiso 1 1 calc R
C19 C 0.2296(10) -0.0729(8) 0.2976(5) 0.038(2) Uani 1 1 d .
H19 H 0.3272 -0.0775 0.3289 0.046 Uiso 1 1 calc R
C20 C 0.5688(11) 0.0344(9) 0.2709(6) 0.049(3) Uani 1 1 d .
H20A H 0.6724 0.0226 0.2693 0.074 Uiso 1 1 calc R
H20B H 0.5050 0.0012 0.2209 0.074 Uiso 1 1 calc R
H20C H 0.5453 -0.0175 0.3153 0.074 Uiso 1 1 calc R
C21 C 0.6418(10) 0.2266(12) 0.3577(5) 0.050(3) Uani 1 1 d .
H21A H 0.6053 0.1862 0.4019 0.076 Uiso 1 1 calc R
H21B H 0.6430 0.3264 0.3619 0.076 Uiso 1 1 calc R
H21C H 0.7422 0.1970 0.3597 0.076 Uiso 1 1 calc R
C22 C 0.6668(9) 0.1941(9) 0.1337(5) 0.041(2) Uani 1 1 d .
H22A H 0.6165 0.1078 0.1126 0.061 Uiso 1 1 calc R
H22B H 0.7629 0.1755 0.1680 0.061 Uiso 1 1 calc R
H22C H 0.6812 0.2520 0.0895 0.061 Uiso 1 1 calc R
C23 C 0.6657(10) 0.4405(10) 0.2288(6) 0.048(2) Uani 1 1 d .
H23A H 0.6682 0.5012 0.1840 0.072 Uiso 1 1 calc R
H23B H 0.7664 0.4152 0.2536 0.072 Uiso 1 1 calc R
H23C H 0.6229 0.4877 0.2679 0.072 Uiso 1 1 calc R
C24 C 0.3033(11) -0.0039(9) 0.0767(5) 0.048(2) Uani 1 1 d .
H24A H 0.2539 -0.0352 0.1184 0.072 Uiso 1 1 calc R
H24B H 0.4089 -0.0213 0.0926 0.072 Uiso 1 1 calc R
H24C H 0.2603 -0.0535 0.0271 0.072 Uiso 1 1 calc R
C25 C 0.3699(11) 0.2259(10) -0.0238(5) 0.045(2) Uani 1 1 d .
H25A H 0.3336 0.1606 -0.0674 0.068 Uiso 1 1 calc R
H25B H 0.4770 0.2196 -0.0055 0.068 Uiso 1 1 calc R
H25C H 0.3468 0.3187 -0.0424 0.068 Uiso 1 1 calc R
C26 C 0.0763(9) 0.2003(9) 0.0181(5) 0.040(2) Uani 1 1 d .
H26A H 0.0488 0.1484 -0.0319 0.060 Uiso 1 1 calc R
H26B H 0.0545 0.2966 0.0080 0.060 Uiso 1 1 calc R
H26C H 0.0200 0.1637 0.0556 0.060 Uiso 1 1 calc R
C27 C 0.0764(9) 0.4734(8) 0.1469(5) 0.0360(19) Uani 1 1 d .
H27A H 0.0324 0.5593 0.1268 0.054 Uiso 1 1 calc R
H27B H 0.0756 0.4649 0.2033 0.054 Uiso 1 1 calc R
H27C H 0.0192 0.3966 0.1171 0.054 Uiso 1 1 calc R
C28 C 0.2741(10) 0.5384(9) 0.0332(5) 0.039(2) Uani 1 1 d .
H28A H 0.2398 0.6320 0.0287 0.058 Uiso 1 1 calc R
H28B H 0.2089 0.4802 -0.0069 0.058 Uiso 1 1 calc R
H28C H 0.3750 0.5377 0.0249 0.058 Uiso 1 1 calc R
C29 C 0.3686(10) 0.6132(8) 0.2014(5) 0.041(2) Uani 1 1 d .
H29A H 0.4665 0.6324 0.1905 0.062 Uiso 1 1 calc R
H29B H 0.3794 0.5855 0.2568 0.062 Uiso 1 1 calc R
H29C H 0.3108 0.6956 0.1920 0.062 Uiso 1 1 calc R

loop_
_atom_site_aniso_label
_atom_site_aniso_U_11
_atom_site_aniso_U_22
_atom_site_aniso_U_33
_atom_site_aniso_U_23
_atom_site_aniso_U_13
_atom_site_aniso_U_12
Mo1 0.0341(4) 0.0199(4) 0.0291(4) -0.0010(3) 0.0076(3) -0.0026(3)
Ga1 0.0278(5) 0.0238(5) 0.0298(5) 0.0003(4) 0.0060(4) 0.0032(3)
Si1 0.0264(12) 0.0316(12) 0.0318(12) 0.0013(9) 0.0047(9) 0.0034(9)
Si2 0.0346(13) 0.0316(12) 0.0318(12) -0.0050(9) 0.0058(10) -0.0021(10)
Si3 0.0312(12) 0.0240(11) 0.0315(12) 0.0014(9) 0.0024(9) 0.0026(9)
N1 0.029(4) 0.036(4) 0.042(4) 0.010(3) 0.012(3) 0.008(3)
C1 0.035(5) 0.020(4) 0.025(4) -0.003(3) 0.001(3) 0.002(3)
C2 0.042(5) 0.022(4) 0.029(4) 0.007(3) 0.008(4) 0.003(3)
C3 0.041(5) 0.025(4) 0.035(4) 0.002(3) 0.007(4) -0.004(4)
C4 0.048(5) 0.026(4) 0.033(4) -0.003(3) 0.014(4) 0.008(4)
C5 0.034(5) 0.026(4) 0.039(5) -0.001(4) 0.008(4) 0.006(3)
C6 0.032(4) 0.027(4) 0.037(4) -0.006(3) 0.007(4) 0.004(3)
C7 0.050(5) 0.023(4) 0.036(5) -0.001(3) 0.008(4) 0.002(4)
C8 0.054(6) 0.021(4) 0.057(6) 0.005(4) 0.006(5) -0.019(4)
C9 0.056(6) 0.036(5) 0.071(7) 0.011(5) 0.036(6) -0.004(5)
C10 0.095(9) 0.031(5) 0.040(5) 0.008(4) 0.031(6) 0.000(5)
C11 0.070(7) 0.024(4) 0.031(5) 0.000(4) 0.007(5) -0.006(4)
C12 0.048(5) 0.022(4) 0.034(5) 0.015(4) 0.001(4) 0.002(4)
C13 0.030(4) 0.018(4) 0.031(4) -0.005(3) 0.007(3) -0.005(3)
C14 0.042(5) 0.021(4) 0.027(4) -0.003(3) 0.013(4) 0.004(3)
C15 0.036(5) 0.023(4) 0.048(5) 0.002(4) 0.014(4) 0.004(3)
C16 0.051(6) 0.040(5) 0.042(5) -0.007(4) 0.011(4) -0.002(4)
C17 0.060(7) 0.033(5) 0.059(6) -0.014(4) 0.031(5) -0.015(4)
C18 0.080(8) 0.022(4) 0.051(6) 0.003(4) 0.032(6) 0.005(5)
C19 0.050(5) 0.025(4) 0.040(5) -0.006(4) 0.009(4) 0.009(4)
C20 0.045(6) 0.045(5) 0.068(7) 0.024(5) 0.031(5) 0.021(4)
C21 0.026(5) 0.088(8) 0.037(5) 0.009(5) 0.004(4) 0.013(5)
C22 0.029(5) 0.050(5) 0.044(5) -0.001(4) 0.010(4) 0.009(4)
C23 0.033(5) 0.045(5) 0.060(6) 0.000(5) -0.004(5) -0.005(4)
C24 0.063(6) 0.039(5) 0.041(5) -0.018(4) 0.012(5) -0.002(5)
C25 0.048(6) 0.045(5) 0.043(5) -0.011(4) 0.013(4) -0.004(4)
C26 0.037(5) 0.042(5) 0.038(5) -0.005(4) 0.002(4) -0.003(4)
C27 0.036(5) 0.026(4) 0.045(5) 0.001(4) 0.008(4) 0.007(4)
C28 0.047(5) 0.034(5) 0.033(5) 0.005(4) 0.004(4) 0.013(4)
C29 0.046(5) 0.031(5) 0.046(5) 0.002(4) 0.006(4) 0.008(4)

loop_
_atom_type_symbol
_atom_type_description
_atom_type_scat_dispersion_real
_atom_type_scat_dispersion_imag
_atom_type_scat_source
C C 0.0033 0.0016 'International Tables Vol C Tables 4.2.6.8 and 6.1.1.4'
H H 0.0000 0.0000 'International Tables Vol C Tables 4.2.6.8 and 6.1.1.4'
Ga Ga 0.2307 1.6083 'International Tables Vol C Tables 4.2.6.8 and 6.1.1.4'
Mo Mo -1.6832 0.6857 'International Tables Vol C Tables 4.2.6.8 and 6.1.1.4'
N N 0.0061 0.0033 'International Tables Vol C Tables 4.2.6.8 and 6.1.1.4'
Si Si 0.0817 0.0704 'International Tables Vol C Tables 4.2.6.8 and 6.1.1.4'

loop_
_geom_angle_atom_site_label_1
_geom_angle_atom_site_label_2
_geom_angle_atom_site_label_3
_geom_angle
C8 Mo1 C6 100.0(3)
C8 Mo1 C7 36.3(3)
C6 Mo1 C7 113.8(3)
C8 Mo1 C12 65.6(3)
C6 Mo1 C12 145.3(3)
C7 Mo1 C12 36.9(3)
C8 Mo1 C3 176.1(3)
C6 Mo1 C3 76.4(3)
C7 Mo1 C3 143.9(3)
C12 Mo1 C3 116.6(3)
C8 Mo1 C5 113.2(3)
C6 Mo1 C5 36.3(3)
C7 Mo1 C5 143.1(3)
C12 Mo1 C5 177.7(3)
C3 Mo1 C5 64.7(3)
C8 Mo1 C9 36.8(3)
C6 Mo1 C9 111.2(4)
C7 Mo1 C9 65.6(3)
C12 Mo1 C9 76.8(3)
C3 Mo1 C9 145.8(3)
C5 Mo1 C9 101.0(3)
C8 Mo1 C10 65.3(4)
C6 Mo1 C10 140.8(4)
C7 Mo1 C10 76.7(3)
C12 Mo1 C10 64.2(4)
C3 Mo1 C10 118.4(3)
C5 Mo1 C10 113.6(4)
C9 Mo1 C10 36.0(4)
C8 Mo1 C2 140.9(3)
C6 Mo1 C2 64.5(3)
C7 Mo1 C2 114.5(3)
C12 Mo1 C2 105.9(3)
C3 Mo1 C2 36.2(3)
C5 Mo1 C2 76.3(3)
C9 Mo1 C2 175.6(3)
C10 Mo1 C2 148.3(4)
C8 Mo1 C11 76.8(3)
C6 Mo1 C11 175.7(3)
C7 Mo1 C11 65.2(3)
C12 Mo1 C11 35.7(3)
C3 Mo1 C11 106.9(3)
C5 Mo1 C11 142.5(3)
C9 Mo1 C11 64.5(4)
C10 Mo1 C11 35.3(4)
C2 Mo1 C11 119.7(3)
C8 Mo1 C4 143.4(3)
C6 Mo1 C4 65.5(3)
C7 Mo1 C4 179.2(3)
C12 Mo1 C4 143.9(3)
C3 Mo1 C4 36.3(3)
C5 Mo1 C4 36.2(3)
C9 Mo1 C4 114.5(3)
C10 Mo1 C4 103.9(3)
C2 Mo1 C4 65.4(3)
C11 Mo1 C4 115.6(3)
C8 Mo1 C1 110.7(3)
C6 Mo1 C1 36.4(3)
C7 Mo1 C1 101.2(3)
C12 Mo1 C1 116.5(3)
C3 Mo1 C1 65.6(3)
C5 Mo1 C1 65.7(3)
C9 Mo1 C1 139.5(3)
C10 Mo1 C1 175.5(3)
C2 Mo1 C1 36.2(3)
C11 Mo1 C1 147.2(3)
C4 Mo1 C1 78.2(3)
C14 Ga1 C1 109.2(3)
C14 Ga1 C13 119.9(3)
C1 Ga1 C13 117.2(3)
C14 Ga1 N1 112.8(3)
C1 Ga1 N1 112.2(3)
C13 Ga1 N1 83.2(3)
C14 Ga1 Si1 132.2(2)
C1 Ga1 Si1 118.0(2)
C13 Ga1 Si1 41.9(2)
N1 Ga1 Si1 41.95(17)
C13 Si1 N1 99.2(3)
C13 Si1 C23 119.1(4)
N1 Si1 C23 106.1(4)
C13 Si1 C22 119.9(4)
N1 Si1 C22 108.5(3)
C23 Si1 C22 102.9(4)
C13 Si1 Ga1 49.3(2)
N1 Si1 Ga1 50.9(2)
C23 Si1 Ga1 118.5(3)
C22 Si1 Ga1 136.9(3)
C26 Si2 C25 104.9(4)
C26 Si2 C24 104.7(4)
C25 Si2 C24 103.9(4)
C26 Si2 C13 113.9(4)
C25 Si2 C13 112.9(4)
C24 Si2 C13 115.5(4)
C28 Si3 C29 103.0(4)
C28 Si3 C27 107.9(4)
C29 Si3 C27 104.0(4)
C28 Si3 C13 112.8(4)
C29 Si3 C13 116.2(4)
C27 Si3 C13 112.0(3)
C21 N1 C20 107.4(7)
C21 N1 Si1 117.6(6)
C20 N1 Si1 112.7(5)
C21 N1 Ga1 120.5(5)
C20 N1 Ga1 110.4(5)
Si1 N1 Ga1 87.2(3)
C6 C1 C2 115.7(7)
C6 C1 Ga1 116.1(6)
C2 C1 Ga1 128.2(6)
C6 C1 Mo1 69.2(4)
C2 C1 Mo1 70.6(4)
Ga1 C1 Mo1 128.9(3)
C3 C2 C1 121.7(8)
C3 C2 Mo1 71.2(4)
C1 C2 Mo1 73.2(4)
C3 C2 H2 119.1
C1 C2 H2 119.1
Mo1 C2 H2 128.9
C2 C3 C4 121.6(8)
C2 C3 Mo1 72.6(4)
C4 C3 Mo1 73.0(4)
C2 C3 H3 119.2
C4 C3 H3 119.2
Mo1 C3 H3 127.2
C3 C4 C5 117.4(7)
C3 C4 Mo1 70.7(4)
C5 C4 Mo1 71.1(4)
C3 C4 H4 121.3
C5 C4 H4 121.3
Mo1 C4 H4 129.0
C6 C5 C4 120.7(8)
C6 C5 Mo1 71.0(5)
C4 C5 Mo1 72.7(5)
C6 C5 H5 119.7
C4 C5 H5 119.7
Mo1 C5 H5 129.1
C5 C6 C1 122.8(8)
C5 C6 Mo1 72.8(5)
C1 C6 Mo1 74.3(5)
C5 C6 H6 118.6
C1 C6 H6 118.6
Mo1 C6 H6 126.3
C8 C7 C12 119.3(8)
C8 C7 Mo1 71.5(5)
C12 C7 Mo1 71.8(4)
C8 C7 H7 120.4
C12 C7 H7 120.4
Mo1 C7 H7 128.6
C7 C8 C9 120.2(9)
C7 C8 Mo1 72.2(4)
C9 C8 Mo1 72.7(5)
C7 C8 H8 119.9
C9 C8 H8 119.9
Mo1 C8 H8 127.2
C10 C9 C8 118.8(9)
C10 C9 Mo1 72.0(5)
C8 C9 Mo1 70.5(5)
C10 C9 H9 120.6
C8 C9 H9 120.6
Mo1 C9 H9 129.1
C11 C10 C9 121.2(9)
C11 C10 Mo1 72.6(5)
C9 C10 Mo1 72.0(5)
C11 C10 H10 119.4
C9 C10 H10 119.4
Mo1 C10 H10 128.3
C10 C11 C12 120.4(9)
C10 C11 Mo1 72.1(5)
C12 C11 Mo1 71.3(5)
C10 C11 H11 119.8
C12 C11 H11 119.8
Mo1 C11 H11 129.2
C11 C12 C7 120.1(9)
C11 C12 Mo1 73.0(5)
C7 C12 Mo1 71.4(5)
C11 C12 H12 119.9
C7 C12 H12 119.9
Mo1 C12 H12 127.8
Si1 C13 Si3 119.6(4)
Si1 C13 Si2 113.2(4)
Si3 C13 Si2 109.4(4)
Si1 C13 Ga1 88.8(3)
Si3 C13 Ga1 110.3(4)
Si2 C13 Ga1 114.3(3)
C15 C14 C19 115.5(7)
C15 C14 Ga1 117.9(5)
C19 C14 Ga1 126.6(6)
C14 C15 C16 123.1(8)
C14 C15 H15 118.5
C16 C15 H15 118.5
C15 C16 C17 119.7(9)
C15 C16 H16 120.1
C17 C16 H16 120.1
C18 C17 C16 118.7(9)
C18 C17 H17 120.7
C16 C17 H17 120.7
C17 C18 C19 120.6(8)
C17 C18 H18 119.7
C19 C18 H18 119.7
C18 C19 C14 122.5(9)
C18 C19 H19 118.8
C14 C19 H19 118.8
N1 C20 H20A 109.5
N1 C20 H20B 109.5
H20A C20 H20B 109.5
N1 C20 H20C 109.5
H20A C20 H20C 109.5
H20B C20 H20C 109.5
N1 C21 H21A 109.5
N1 C21 H21B 109.5
H21A C21 H21B 109.5
N1 C21 H21C 109.5
H21A C21 H21C 109.5
H21B C21 H21C 109.5
Si1 C22 H22A 109.5
Si1 C22 H22B 109.5
H22A C22 H22B 109.5
Si1 C22 H22C 109.5
H22A C22 H22C 109.5
H22B C22 H22C 109.5
Si1 C23 H23A 109.5
Si1 C23 H23B 109.5
H23A C23 H23B 109.5
Si1 C23 H23C 109.5
H23A C23 H23C 109.5
H23B C23 H23C 109.5
Si2 C24 H24A 109.5
Si2 C24 H24B 109.5
H24A C24 H24B 109.5
Si2 C24 H24C 109.5
H24A C24 H24C 109.5
H24B C24 H24C 109.5
Si2 C25 H25A 109.5
Si2 C25 H25B 109.5
H25A C25 H25B 109.5
Si2 C25 H25C 109.5
H25A C25 H25C 109.5
H25B C25 H25C 109.5
Si2 C26 H26A 109.5
Si2 C26 H26B 109.5
H26A C26 H26B 109.5
Si2 C26 H26C 109.5
H26A C26 H26C 109.5
H26B C26 H26C 109.5
Si3 C27 H27A 109.5
Si3 C27 H27B 109.5
H27A C27 H27B 109.5
Si3 C27 H27C 109.5
H27A C27 H27C 109.5
H27B C27 H27C 109.5
Si3 C28 H28A 109.5
Si3 C28 H28B 109.5
H28A C28 H28B 109.5
Si3 C28 H28C 109.5
H28A C28 H28C 109.5
H28B C28 H28C 109.5
Si3 C29 H29A 109.5
Si3 C29 H29B 109.5
H29A C29 H29B 109.5
Si3 C29 H29C 109.5
H29A C29 H29C 109.5
H29B C29 H29C 109.5

loop_
_geom_bond_atom_site_label_1
_geom_bond_atom_site_label_2
_geom_bond_distance
Mo1 C8 2.248(8)
Mo1 C6 2.251(8)
Mo1 C7 2.258(8)
Mo1 C12 2.262(8)
Mo1 C3 2.263(8)
Mo1 C5 2.274(8)
Mo1 C9 2.276(8)
Mo1 C10 2.276(9)
Mo1 C2 2.282(7)
Mo1 C11 2.283(9)
Mo1 C4 2.294(8)
Mo1 C1 2.318(7)
Ga1 C14 1.994(8)
Ga1 C1 2.001(7)
Ga1 C13 2.096(7)
Ga1 N1 2.148(6)
Ga1 Si1 2.765(2)
Si1 C13 1.848(8)
Si1 N1 1.850(7)
Si1 C23 1.860(9)
Si1 C22 1.875(8)
Si2 C26 1.867(9)
Si2 C25 1.885(9)
Si2 C24 1.891(9)
Si2 C13 1.905(8)
Si3 C28 1.864(8)
Si3 C29 1.873(9)
Si3 C27 1.875(8)
Si3 C13 1.881(7)
N1 C21 1.474(12)
N1 C20 1.490(11)
C1 C6 1.429(11)
C1 C2 1.429(11)
C2 C3 1.412(11)
C2 H2 0.9500
C3 C4 1.419(12)
C3 H3 0.9500
C4 C5 1.420(12)
C4 H4 0.9500
C5 C6 1.408(11)
C5 H5 0.9500
C6 H6 0.9500
C7 C8 1.403(12)
C7 C12 1.429(12)
C7 H7 0.9500
C8 C9 1.429(14)
C8 H8 0.9500
C9 C10 1.408(15)
C9 H9 0.9500
C10 C11 1.384(14)
C10 H10 0.9500
C11 C12 1.393(12)
C11 H11 0.9500
C12 H12 0.9500
C14 C15 1.384(12)
C14 C19 1.398(11)
C15 C16 1.384(12)
C15 H15 0.9500
C16 C17 1.394(13)
C16 H16 0.9500
C17 C18 1.369(14)
C17 H17 0.9500
C18 C19 1.383(13)
C18 H18 0.9500
C19 H19 0.9500
C20 H20A 0.9800
C20 H20B 0.9800
C20 H20C 0.9800
C21 H21A 0.9800
C21 H21B 0.9800
C21 H21C 0.9800
C22 H22A 0.9800
C22 H22B 0.9800
C22 H22C 0.9800
C23 H23A 0.9800
C23 H23B 0.9800
C23 H23C 0.9800
C24 H24A 0.9800
C24 H24B 0.9800
C24 H24C 0.9800
C25 H25A 0.9800
C25 H25B 0.9800
C25 H25C 0.9800
C26 H26A 0.9800
C26 H26B 0.9800
C26 H26C 0.9800
C27 H27A 0.9800
C27 H27B 0.9800
C27 H27C 0.9800
C28 H28A 0.9800
C28 H28B 0.9800
C28 H28C 0.9800
C29 H29A 0.9800
C29 H29B 0.9800
C29 H29C 0.9800

loop_
_geom_torsion_atom_site_label_1
_geom_torsion_atom_site_label_2
_geom_torsion_atom_site_label_3
_geom_torsion_atom_site_label_4
_geom_torsion
C14 Ga1 Si1 C13 89.9(4)
C1 Ga1 Si1 C13 -100.5(4)
N1 Ga1 Si1 C13 166.8(4)
C14 Ga1 Si1 N1 -76.9(4)
C1 Ga1 Si1 N1 92.7(4)
C13 Ga1 Si1 N1 -166.8(4)
C14 Ga1 Si1 C23 -164.9(4)
C1 Ga1 Si1 C23 4.7(4)
C13 Ga1 Si1 C23 105.3(5)
N1 Ga1 Si1 C23 -88.0(5)
C14 Ga1 Si1 C22 -2.6(5)
C1 Ga1 Si1 C22 167.0(5)
C13 Ga1 Si1 C22 -92.4(5)
N1 Ga1 Si1 C22 74.3(5)
C13 Si1 N1 C21 -133.4(6)
C23 Si1 N1 C21 -9.3(7)
C22 Si1 N1 C21 100.7(6)
Ga1 Si1 N1 C21 -123.2(7)
C13 Si1 N1 C20 100.9(6)
C23 Si1 N1 C20 -135.1(6)
C22 Si1 N1 C20 -25.1(7)
Ga1 Si1 N1 C20 111.0(7)
C13 Si1 N1 Ga1 -10.1(3)
C23 Si1 N1 Ga1 114.0(4)
C22 Si1 N1 Ga1 -136.1(4)
C14 Ga1 N1 C21 -110.9(7)
C1 Ga1 N1 C21 12.9(7)
C13 Ga1 N1 C21 129.5(7)
Si1 Ga1 N1 C21 120.7(7)
C14 Ga1 N1 C20 15.2(6)
C1 Ga1 N1 C20 139.0(5)
C13 Ga1 N1 C20 -104.4(6)
Si1 Ga1 N1 C20 -113.2(6)
C14 Ga1 N1 Si1 128.5(3)
C1 Ga1 N1 Si1 -107.8(3)
C13 Ga1 N1 Si1 8.9(3)
C14 Ga1 C1 C6 -35.3(6)
C13 Ga1 C1 C6 105.3(6)
N1 Ga1 C1 C6 -161.0(5)
Si1 Ga1 C1 C6 152.9(5)
C14 Ga1 C1 C2 143.5(6)
C13 Ga1 C1 C2 -76.0(7)
N1 Ga1 C1 C2 17.8(7)
Si1 Ga1 C1 C2 -28.4(7)
C14 Ga1 C1 Mo1 48.3(5)
C13 Ga1 C1 Mo1 -171.2(4)
N1 Ga1 C1 Mo1 -77.4(5)
Si1 Ga1 C1 Mo1 -123.5(4)
C8 Mo1 C1 C6 78.5(5)
C7 Mo1 C1 C6 115.0(5)
C12 Mo1 C1 C6 150.7(4)
C3 Mo1 C1 C6 -100.4(5)
C5 Mo1 C1 C6 -28.5(4)
C9 Mo1 C1 C6 49.6(6)
C2 Mo1 C1 C6 -128.7(7)
C11 Mo1 C1 C6 176.2(5)
C4 Mo1 C1 C6 -64.5(5)
C8 Mo1 C1 C2 -152.8(5)
C6 Mo1 C1 C2 128.7(7)
C7 Mo1 C1 C2 -116.3(5)
C12 Mo1 C1 C2 -80.6(5)
C3 Mo1 C1 C2 28.3(5)
C5 Mo1 C1 C2 100.2(5)
C9 Mo1 C1 C2 178.3(5)
C11 Mo1 C1 C2 -55.1(7)
C4 Mo1 C1 C2 64.2(5)
C8 Mo1 C1 Ga1 -28.9(6)
C6 Mo1 C1 Ga1 -107.4(7)
C7 Mo1 C1 Ga1 7.6(5)
C12 Mo1 C1 Ga1 43.3(6)
C3 Mo1 C1 Ga1 152.2(6)
C5 Mo1 C1 Ga1 -135.9(6)
C9 Mo1 C1 Ga1 -57.8(7)
C2 Mo1 C1 Ga1 123.9(7)
C11 Mo1 C1 Ga1 68.8(7)
C4 Mo1 C1 Ga1 -171.9(5)
C6 C1 C2 C3 -0.3(10)
Ga1 C1 C2 C3 -179.1(6)
Mo1 C1 C2 C3 -54.4(6)
C6 C1 C2 Mo1 54.1(6)
Ga1 C1 C2 Mo1 -124.7(6)
C8 Mo1 C2 C3 175.7(5)
C6 Mo1 C2 C3 102.2(5)
C7 Mo1 C2 C3 -151.9(5)
C12 Mo1 C2 C3 -113.6(5)
C5 Mo1 C2 C3 65.6(5)
C10 Mo1 C2 C3 -47.2(9)
C11 Mo1 C2 C3 -77.7(6)
C4 Mo1 C2 C3 28.9(5)
C1 Mo1 C2 C3 133.1(7)
C8 Mo1 C2 C1 42.7(7)
C6 Mo1 C2 C1 -30.9(4)
C7 Mo1 C2 C1 75.0(5)
C12 Mo1 C2 C1 113.3(5)
C3 Mo1 C2 C1 -133.1(7)
C5 Mo1 C2 C1 -67.5(5)
C10 Mo1 C2 C1 179.7(6)
C11 Mo1 C2 C1 149.3(4)
C4 Mo1 C2 C1 -104.2(5)
C1 C2 C3 C4 -1.2(11)
Mo1 C2 C3 C4 -56.5(6)
C1 C2 C3 Mo1 55.3(6)
C6 Mo1 C3 C2 -65.2(5)
C7 Mo1 C3 C2 46.7(8)
C12 Mo1 C3 C2 80.4(6)
C5 Mo1 C3 C2 -101.7(5)
C9 Mo1 C3 C2 -173.1(6)
C10 Mo1 C3 C2 154.0(5)
C11 Mo1 C3 C2 117.5(5)
C4 Mo1 C3 C2 -132.1(7)
C1 Mo1 C3 C2 -28.3(5)
C6 Mo1 C3 C4 66.9(5)
C7 Mo1 C3 C4 178.8(5)
C12 Mo1 C3 C4 -147.5(5)
C5 Mo1 C3 C4 30.3(5)
C9 Mo1 C3 C4 -41.1(9)
C10 Mo1 C3 C4 -74.0(6)
C2 Mo1 C3 C4 132.1(7)
C11 Mo1 C3 C4 -110.4(5)
C1 Mo1 C3 C4 103.8(5)
C2 C3 C4 C5 0.9(11)
Mo1 C3 C4 C5 -55.4(6)
C2 C3 C4 Mo1 56.3(6)
C8 Mo1 C4 C3 -173.5(6)
C6 Mo1 C4 C3 -100.7(5)
C12 Mo1 C4 C3 54.4(7)
C5 Mo1 C4 C3 -129.4(7)
C9 Mo1 C4 C3 156.0(5)
C10 Mo1 C4 C3 119.4(5)
C2 Mo1 C4 C3 -28.8(5)
C11 Mo1 C4 C3 83.9(5)
C1 Mo1 C4 C3 -64.6(5)
C8 Mo1 C4 C5 -44.0(7)
C6 Mo1 C4 C5 28.7(5)
C12 Mo1 C4 C5 -176.1(5)
C3 Mo1 C4 C5 129.4(7)
C9 Mo1 C4 C5 -74.5(6)
C10 Mo1 C4 C5 -111.1(5)
C2 Mo1 C4 C5 100.6(5)
C11 Mo1 C4 C5 -146.7(5)
C1 Mo1 C4 C5 64.8(5)
C3 C4 C5 C6 0.8(11)
Mo1 C4 C5 C6 -54.4(7)
C3 C4 C5 Mo1 55.2(6)
C8 Mo1 C5 C6 -74.5(5)
C7 Mo1 C5 C6 -47.2(7)
C3 Mo1 C5 C6 101.9(5)
C9 Mo1 C5 C6 -111.0(5)
C10 Mo1 C5 C6 -146.5(5)
C2 Mo1 C5 C6 65.4(5)
C11 Mo1 C5 C6 -173.2(5)
C4 Mo1 C5 C6 132.3(7)
C1 Mo1 C5 C6 28.7(5)
C8 Mo1 C5 C4 153.2(5)
C6 Mo1 C5 C4 -132.3(7)
C7 Mo1 C5 C4 -179.5(5)
C3 Mo1 C5 C4 -30.4(5)
C9 Mo1 C5 C4 116.7(5)
C10 Mo1 C5 C4 81.2(5)
C2 Mo1 C5 C4 -66.9(5)
C11 Mo1 C5 C4 54.5(7)
C1 Mo1 C5 C4 -103.6(5)
C4 C5 C6 C1 -2.4(12)
Mo1 C5 C6 C1 -57.5(7)
C4 C5 C6 Mo1 55.2(7)
C2 C1 C6 C5 2.1(11)
Ga1 C1 C6 C5 -179.0(6)
Mo1 C1 C6 C5 56.8(7)
C2 C1 C6 Mo1 -54.7(6)
Ga1 C1 C6 Mo1 124.2(4)
C8 Mo1 C6 C5 116.0(5)
C7 Mo1 C6 C5 151.2(5)
C12 Mo1 C6 C5 177.1(5)
C3 Mo1 C6 C5 -65.5(5)
C9 Mo1 C6 C5 79.5(5)
C10 Mo1 C6 C5 53.1(7)
C2 Mo1 C6 C5 -101.9(5)
C4 Mo1 C6 C5 -28.7(5)
C1 Mo1 C6 C5 -132.6(7)
C8 Mo1 C6 C1 -111.5(5)
C7 Mo1 C6 C1 -76.2(5)
C12 Mo1 C6 C1 -50.3(7)
C3 Mo1 C6 C1 67.1(5)
C5 Mo1 C6 C1 132.6(7)
C9 Mo1 C6 C1 -148.0(4)
C10 Mo1 C6 C1 -174.3(5)
C2 Mo1 C6 C1 30.7(4)
C4 Mo1 C6 C1 103.8(5)
C6 Mo1 C7 C8 -73.7(6)
C12 Mo1 C7 C8 130.8(8)
C3 Mo1 C7 C8 -173.4(6)
C5 Mo1 C7 C8 -45.4(7)
C9 Mo1 C7 C8 29.9(6)
C10 Mo1 C7 C8 66.3(6)
C2 Mo1 C7 C8 -145.3(5)
C11 Mo1 C7 C8 101.8(6)
C1 Mo1 C7 C8 -109.7(5)
C8 Mo1 C7 C12 -130.8(8)
C6 Mo1 C7 C12 155.5(5)
C3 Mo1 C7 C12 55.8(7)
C5 Mo1 C7 C12 -176.2(5)
C9 Mo1 C7 C12 -100.9(6)
C10 Mo1 C7 C12 -64.5(5)
C2 Mo1 C7 C12 83.9(5)
C11 Mo1 C7 C12 -29.0(5)
C1 Mo1 C7 C12 119.5(5)
C12 C7 C8 C9 -1.2(12)
Mo1 C7 C8 C9 -56.7(7)
C12 C7 C8 Mo1 55.5(6)
C6 Mo1 C8 C7 116.9(5)
C12 Mo1 C8 C7 -29.9(5)
C5 Mo1 C8 C7 152.3(5)
C9 Mo1 C8 C7 -130.8(9)
C10 Mo1 C8 C7 -101.4(6)
C2 Mo1 C8 C7 55.4(8)
C11 Mo1 C8 C7 -65.9(5)
C4 Mo1 C8 C7 178.8(5)
C1 Mo1 C8 C7 80.7(6)
C6 Mo1 C8 C9 -112.3(6)
C7 Mo1 C8 C9 130.8(9)
C12 Mo1 C8 C9 100.9(7)
C5 Mo1 C8 C9 -76.9(7)
C10 Mo1 C8 C9 29.4(6)
C2 Mo1 C8 C9 -173.8(6)
C11 Mo1 C8 C9 64.9(6)
C4 Mo1 C8 C9 -50.4(9)
C1 Mo1 C8 C9 -148.5(6)
C7 C8 C9 C10 1.1(12)
Mo1 C8 C9 C10 -55.4(7)
C7 C8 C9 Mo1 56.5(7)
C8 Mo1 C9 C10 130.7(9)
C6 Mo1 C9 C10 -151.5(6)
C7 Mo1 C9 C10 101.2(7)
C12 Mo1 C9 C10 64.0(6)
C3 Mo1 C9 C10 -54.4(9)
C5 Mo1 C9 C10 -115.1(6)
C11 Mo1 C9 C10 28.3(6)
C4 Mo1 C9 C10 -79.6(7)
C1 Mo1 C9 C10 179.5(5)
C6 Mo1 C9 C8 77.9(6)
C7 Mo1 C9 C8 -29.5(6)
C12 Mo1 C9 C8 -66.7(6)
C3 Mo1 C9 C8 175.0(6)
C5 Mo1 C9 C8 114.2(6)
C10 Mo1 C9 C8 -130.7(9)
C11 Mo1 C9 C8 -102.4(6)
C4 Mo1 C9 C8 149.7(6)
C1 Mo1 C9 C8 48.8(8)
C8 C9 C10 C11 -0.9(13)
Mo1 C9 C10 C11 -55.6(7)
C8 C9 C10 Mo1 54.7(7)
C8 Mo1 C10 C11 102.3(6)
C6 Mo1 C10 C11 177.1(5)
C7 Mo1 C10 C11 65.7(5)
C12 Mo1 C10 C11 28.7(5)
C3 Mo1 C10 C11 -79.0(6)
C5 Mo1 C10 C11 -151.9(5)
C9 Mo1 C10 C11 132.3(9)
C2 Mo1 C10 C11 -49.5(9)
C4 Mo1 C10 C11 -114.9(5)
C8 Mo1 C10 C9 -30.0(6)
C6 Mo1 C10 C9 44.8(8)
C7 Mo1 C10 C9 -66.6(6)
C12 Mo1 C10 C9 -103.6(6)
C3 Mo1 C10 C9 148.7(6)
C5 Mo1 C10 C9 75.8(6)
C2 Mo1 C10 C9 178.2(6)
C11 Mo1 C10 C9 -132.3(9)
C4 Mo1 C10 C9 112.8(6)
C9 C10 C11 C12 0.8(12)
Mo1 C10 C11 C12 -54.5(7)
C9 C10 C11 Mo1 55.3(8)
C8 Mo1 C11 C10 -65.8(6)
C7 Mo1 C11 C10 -102.3(6)
C12 Mo1 C11 C10 -132.2(8)
C3 Mo1 C11 C10 115.5(6)
C5 Mo1 C11 C10 45.3(8)
C9 Mo1 C11 C10 -28.8(5)
C2 Mo1 C11 C10 152.6(5)
C4 Mo1 C11 C10 77.6(6)
C1 Mo1 C11 C10 -173.5(5)
C8 Mo1 C11 C12 66.4(5)
C7 Mo1 C11 C12 29.9(5)
C3 Mo1 C11 C12 -112.3(5)
C5 Mo1 C11 C12 177.5(5)
C9 Mo1 C11 C12 103.4(6)
C10 Mo1 C11 C12 132.2(8)
C2 Mo1 C11 C12 -75.2(6)
C4 Mo1 C11 C12 -150.2(5)
C1 Mo1 C11 C12 -41.3(8)
C10 C11 C12 C7 -0.9(11)
Mo1 C11 C12 C7 -55.7(6)
C10 C11 C12 Mo1 54.8(7)
C8 C7 C12 C11 1.1(11)
Mo1 C7 C12 C11 56.5(6)
C8 C7 C12 Mo1 -55.4(6)
C8 Mo1 C12 C11 -101.6(6)
C6 Mo1 C12 C11 -172.8(5)
C7 Mo1 C12 C11 -131.0(8)
C3 Mo1 C12 C11 82.0(6)
C9 Mo1 C12 C11 -64.4(6)
C10 Mo1 C12 C11 -28.4(5)
C2 Mo1 C12 C11 119.2(5)
C4 Mo1 C12 C11 49.4(8)
C1 Mo1 C12 C11 156.5(5)
C8 Mo1 C12 C7 29.5(5)
C6 Mo1 C12 C7 -41.8(8)
C3 Mo1 C12 C7 -147.0(5)
C9 Mo1 C12 C7 66.7(5)
C10 Mo1 C12 C7 102.6(6)
C2 Mo1 C12 C7 -109.8(5)
C11 Mo1 C12 C7 131.0(8)
C4 Mo1 C12 C7 -179.6(5)
C1 Mo1 C12 C7 -72.5(5)
N1 Si1 C13 Si3 123.1(4)
C23 Si1 C13 Si3 8.8(7)
C22 Si1 C13 Si3 -119.2(5)
Ga1 Si1 C13 Si3 112.7(5)
N1 Si1 C13 Si2 -105.7(4)
C23 Si1 C13 Si2 140.0(5)
C22 Si1 C13 Si2 12.0(6)
Ga1 Si1 C13 Si2 -116.0(4)
N1 Si1 C13 Ga1 10.4(3)
C23 Si1 C13 Ga1 -104.0(4)
C22 Si1 C13 Ga1 128.0(4)
C28 Si3 C13 Si1 88.9(5)
C29 Si3 C13 Si1 -29.8(6)
C27 Si3 C13 Si1 -149.2(4)
C28 Si3 C13 Si2 -44.0(5)
C29 Si3 C13 Si2 -162.6(4)
C27 Si3 C13 Si2 78.0(5)
C28 Si3 C13 Ga1 -170.5(4)
C29 Si3 C13 Ga1 70.8(5)
C27 Si3 C13 Ga1 -48.5(5)
C26 Si2 C13 Si1 -179.2(4)
C25 Si2 C13 Si1 -59.8(5)
C24 Si2 C13 Si1 59.5(5)
C26 Si2 C13 Si3 -43.1(5)
C25 Si2 C13 Si3 76.3(5)
C24 Si2 C13 Si3 -164.4(4)
C26 Si2 C13 Ga1 81.1(5)
C25 Si2 C13 Ga1 -159.5(4)
C24 Si2 C13 Ga1 -40.2(6)
C14 Ga1 C13 Si1 -121.3(3)
C1 Ga1 C13 Si1 102.6(3)
N1 Ga1 C13 Si1 -8.9(3)
C14 Ga1 C13 Si3 117.5(4)
C1 Ga1 C13 Si3 -18.7(5)
N1 Ga1 C13 Si3 -130.1(4)
Si1 Ga1 C13 Si3 -121.3(5)
C14 Ga1 C13 Si2 -6.3(5)
C1 Ga1 C13 Si2 -142.4(4)
N1 Ga1 C13 Si2 106.1(4)
Si1 Ga1 C13 Si2 115.0(5)
C1 Ga1 C14 C15 80.7(7)
C13 Ga1 C14 C15 -58.6(7)
N1 Ga1 C14 C15 -153.9(6)
Si1 Ga1 C14 C15 -109.0(6)
C1 Ga1 C14 C19 -96.9(7)
C13 Ga1 C14 C19 123.8(7)
N1 Ga1 C14 C19 28.5(8)
Si1 Ga1 C14 C19 73.4(7)
C19 C14 C15 C16 0.3(12)
Ga1 C14 C15 C16 -177.5(7)
C14 C15 C16 C17 -0.4(14)
C15 C16 C17 C18 0.6(13)
C16 C17 C18 C19 -0.8(14)
C17 C18 C19 C14 0.7(13)
C15 C14 C19 C18 -0.5(12)
Ga1 C14 C19 C18 177.2(6)
